data_2008724
loop_
_publ_author_name
'Pellaux, Rene'
'Decurtins, Silvio'
'Schmalle, Helmut W.'

_publ_section_title
;
 Three anionic polymeric networks: sodium(I)--ruthenium(III),
 sodium(I)--rhodium(III) and sodium(I)--aluminium(III) \m-oxalato
 complexes with tris(2,2'-bipyridine)ruthenium(II) cations
;
_journal_issue 7
_journal_name_full 'Acta Crystallographica Section C'
_journal_page_first 1075
_journal_page_last 1079
_journal_paper_doi 10.1107/S0108270199003339
_journal_volume 55
_journal_year 1999
_chemical_formula_iupac '[Ru (C10 H8 N2)3] [Na Ru (C2 O4)3]'
_chemical_formula_moiety 'C6 O12 Na Ru, C30 H24 N6 Ru'
_chemical_formula_sum 'C36 H24 N6 Na O12 Ru2'
_chemical_formula_weight 957.74
_chemical_name_systematic
;
Ruthenium(II)-tris(bipyridine)-sodium(I)-tris(\m-oxalato)ruthenate(III)
;
_space_group_IT_number 198
_symmetry_cell_setting cubic
_symmetry_space_group_name_Hall 'P 2ac 2ab 3'
_symmetry_space_group_name_H-M 'P 21 3'
_audit_creation_method SHELXL-97
_cell_angle_alpha 90.00
_cell_angle_beta 90.00
_cell_angle_gamma 90.00
_cell_formula_units_Z 4
_cell_length_a 15.5560(12)
_cell_length_b 15.5560(12)
_cell_length_c 15.5560(12)
_cell_measurement_reflns_used 5000
_cell_measurement_temperature 193(2)
_cell_measurement_theta_max 30.95
_cell_measurement_theta_min 2.4
_cell_volume 3764.4(5)
_computing_cell_refinement 'CELL (Stoe & Cie, 1997b)'
_computing_data_collection 'EXPOSE (Stoe & Cie, 1997a)'
_computing_data_reduction 'INTEGRATE (Stoe & Cie, 1997c)'
_computing_molecular_graphics 'PLUTON (Spek, 1990)'
_computing_publication_material SHELXL97
_computing_structure_refinement 'SHELXL97 (Sheldrick, 1997)'
_computing_structure_solution 'SHELXS97 (Sheldrick, 1990)'
_diffrn_ambient_temperature 193(2)
_diffrn_detector_area_resol_mean 27
_diffrn_measured_fraction_theta_full 0.993
_diffrn_measured_fraction_theta_max 0.993
_diffrn_measurement_device_type 'Stoe IPDS'
_diffrn_measurement_method \f-rotation
_diffrn_radiation_monochromator graphite
_diffrn_radiation_source 'fine-focus sealed tube'
_diffrn_radiation_type MoK\a
_diffrn_radiation_wavelength 0.71073
_diffrn_reflns_av_R_equivalents 0.041
_diffrn_reflns_av_sigmaI/netI 0.0401
_diffrn_reflns_limit_h_max 21
_diffrn_reflns_limit_h_min -22
_diffrn_reflns_limit_k_max 15
_diffrn_reflns_limit_k_min -22
_diffrn_reflns_limit_l_max 21
_diffrn_reflns_limit_l_min -22
_diffrn_reflns_number 27319
_diffrn_reflns_theta_full 30.79
_diffrn_reflns_theta_max 30.79
_diffrn_reflns_theta_min 2.93
_diffrn_standards_decay_% 0
_exptl_absorpt_coefficient_mu 0.885
_exptl_absorpt_correction_T_max 0.685
_exptl_absorpt_correction_T_min 0.607
_exptl_absorpt_correction_type numerical
_exptl_absorpt_process_details '(Coppens et al., 1965)'
_exptl_crystal_colour 'dark orange'
_exptl_crystal_density_diffrn 1.690
_exptl_crystal_density_meas 1.67
_exptl_crystal_density_method 'flotation in diiodomethane/toluene'
_exptl_crystal_description Tetrahedral
_exptl_crystal_F_000 1908
_exptl_crystal_size_max 0.52
_exptl_crystal_size_mid 0.52
_exptl_crystal_size_min 0.52
_refine_diff_density_max 0.507
_refine_diff_density_min -1.030
_refine_ls_abs_structure_details 'Flack (1983)'
_refine_ls_abs_structure_Flack -0.03(3)
_refine_ls_extinction_method none
_refine_ls_goodness_of_fit_ref 1.026
_refine_ls_hydrogen_treatment constr
_refine_ls_matrix_type full
_refine_ls_number_parameters 172
_refine_ls_number_reflns 3922
_refine_ls_number_restraints 0
_refine_ls_restrained_S_all 1.026
_refine_ls_R_factor_all 0.039
_refine_ls_R_factor_gt 0.031
_refine_ls_shift/su_max 0.001
_refine_ls_shift/su_mean 0.000
_refine_ls_structure_factor_coef Fsqd
_refine_ls_weighting_details 'w = 1/[\s^2^(Fo^2^)+(0.0300P)^2^] where P = (Fo^2^+2Fc^2^)/3'
_refine_ls_weighting_scheme calc
_refine_ls_wR_factor_ref 0.063
_reflns_number_gt 3210
_reflns_number_total 3922
_reflns_threshold_expression I>2\s(I)
_cod_data_source_file sk1212.cif
_cod_data_source_block 1
_cod_depositor_comments
;
The following automatic conversions were performed:
'_symmetry_cell_setting' value 'Cubic' changed to 'cubic' according to
'/home/saulius/struct/CIF-dictionaries/cif_core.dic' dictionary named
'cif_core.dic' version 2.4.1 from 2010-06-29.

Automatic conversion script
Id: cif_fix_enum 1527 2010-12-29 10:47:43Z saulius 

The following automatic conversions were performed:

'_symmetry_cell_setting' value 'Cubic' changed to 'cubic' according
to /home/saulius/struct/CIF-dictionaries/cif_core.dic dictionary
named 'cif_core.dic' version 2.4.1 from 2010-06-29.

Automatic conversion script
Id: cif_fix_values 1715 2011-07-08 13:25:40Z adriana 
;
_cod_database_code 2008724

loop_
_symmetry_equiv_pos_as_xyz
'x, y, z'
'-x+1/2, -y, z+1/2'
'-x, y+1/2, -z+1/2'
'x+1/2, -y+1/2, -z'
'z, x, y'
'z+1/2, -x+1/2, -y'
'-z+1/2, -x, y+1/2'
'-z, x+1/2, -y+1/2'
'y, z, x'
'-y, z+1/2, -x+1/2'
'y+1/2, -z+1/2, -x'
'-y+1/2, -z, x+1/2'

loop_
_atom_site_label
_atom_site_fract_x
_atom_site_fract_y
_atom_site_fract_z
_atom_site_U_iso_or_equiv
_atom_site_adp_type
_atom_site_calc_flag
_atom_site_refinement_flags
_atom_site_occupancy
_atom_site_disorder_assembly
_atom_site_disorder_group
_atom_site_type_symbol
Ru1 0.874789(12) 0.874789(12) 0.874789(12) 0.01608(7) Uani d S 1 . . Ru
N1 0.87464(14) 0.74242(12) 0.88749(14) 0.0205(4) Uani d . 1 . . N
C2 0.87363(18) 0.71204(16) 0.96948(17) 0.0227(5) Uani d . 1 . . C
C3 0.87023(19) 0.62411(19) 0.9869(2) 0.0317(6) Uani d . 1 . . C
H3 0.8701 0.6040 1.0445 0.038 Uiso calc R 1 . . H
C4 0.8671(2) 0.56652(18) 0.9189(2) 0.0385(7) Uani d . 1 . . C
H4 0.8645 0.5064 0.9294 0.046 Uiso calc R 1 . . H
C5 0.8677(2) 0.5976(2) 0.8357(2) 0.0371(7) Uani d . 1 . . C
H5 0.8652 0.5591 0.7883 0.045 Uiso calc R 1 . . H
C6 0.8720(2) 0.68542(18) 0.82220(19) 0.0301(6) Uani d . 1 . . C
H6 0.8731 0.7063 0.7648 0.036 Uiso calc R 1 . . H
N1A 0.87548(15) 0.86165(14) 1.00690(12) 0.0203(4) Uani d . 1 . . N
C2A 0.87531(18) 0.77902(17) 1.03654(16) 0.0222(5) Uani d . 1 . . C
C3A 0.87849(19) 0.76151(18) 1.12476(19) 0.0311(5) Uani d . 1 . . C
H3A 0.8778 0.7038 1.1448 0.037 Uiso calc R 1 . . H
C4A 0.8827(2) 0.8294(2) 1.18273(18) 0.0403(8) Uani d . 1 . . C
H4A 0.8850 0.8186 1.2428 0.048 Uiso calc R 1 . . H
C5A 0.8835(2) 0.9129(2) 1.15201(18) 0.0381(7) Uani d . 1 . . C
H5A 0.8866 0.9601 1.1906 0.046 Uiso calc R 1 . . H
C6A 0.8797(2) 0.92653(19) 1.06419(17) 0.0302(6) Uani d . 1 . . C
H6A 0.8800 0.9840 1.0434 0.036 Uiso calc R 1 . . H
Na 0.84243(9) 0.34243(9) 1.15757(9) 0.0343(5) Uani d S 1 . . Na
Ru2 0.601996(15) 0.398004(15) 0.898004(15) 0.02845(10) Uani d S 1 . . Ru
O11 0.73141(13) 0.39040(16) 0.91146(13) 0.0326(5) Uani d . 1 . . O
O21 0.60452(13) 0.38622(16) 1.02817(12) 0.0345(5) Uani d . 1 . . O
C11 0.75403(17) 0.37361(19) 0.98886(17) 0.0268(5) Uani d . 1 . . C
C21 0.67977(18) 0.3706(2) 1.05741(18) 0.0276(5) Uani d . 1 . . C
O11A 0.82893(13) 0.36108(17) 1.01042(14) 0.0380(5) Uani d . 1 . . O
O21A 0.69620(14) 0.35449(17) 1.13281(14) 0.0418(6) Uani d . 1 . . O

loop_
_atom_site_aniso_label
_atom_site_aniso_U_11
_atom_site_aniso_U_22
_atom_site_aniso_U_33
_atom_site_aniso_U_12
_atom_site_aniso_U_13
_atom_site_aniso_U_23
Ru1 0.01608(7) 0.01608(7) 0.01608(7) -0.00114(7) -0.00114(7) -0.00114(7)
N1 0.0200(9) 0.0154(9) 0.0260(11) -0.0004(8) -0.0016(10) -0.0005(7)
C2 0.0177(11) 0.0222(12) 0.0282(12) 0.0008(10) -0.0008(11) 0.0052(9)
C3 0.0274(13) 0.0238(13) 0.0438(15) 0.0022(13) 0.0027(13) 0.0122(12)
C4 0.0362(16) 0.0168(12) 0.063(2) -0.0021(12) 0.0014(15) 0.0045(12)
C5 0.0414(17) 0.0190(12) 0.0509(18) -0.0028(14) -0.0005(15) -0.0097(13)
C6 0.0354(15) 0.0248(13) 0.0299(14) -0.0009(13) -0.0041(13) -0.0046(10)
N1A 0.0196(9) 0.0262(11) 0.0150(8) -0.0009(10) -0.0013(8) -0.0008(7)
C2A 0.0174(11) 0.0273(12) 0.0218(11) -0.0003(10) -0.0008(10) 0.0051(9)
C3A 0.0275(13) 0.0420(14) 0.0238(12) 0.0015(12) 0.0006(13) 0.0105(12)
C4A 0.0397(19) 0.064(2) 0.0174(12) 0.0037(17) -0.0014(13) 0.0045(13)
C5A 0.046(2) 0.0486(19) 0.0196(12) 0.0007(16) 0.0007(13) -0.0102(12)
C6A 0.0347(16) 0.0317(14) 0.0242(13) -0.0026(13) -0.0027(13) -0.0043(10)
Na 0.0343(5) 0.0343(5) 0.0343(5) 0.0040(5) -0.0040(5) -0.0040(5)
Ru2 0.02845(10) 0.02845(10) 0.02845(10) 0.00108(9) 0.00108(9) -0.00108(9)
O11 0.0282(10) 0.0446(13) 0.0251(10) -0.0037(9) 0.0041(8) 0.0007(10)
O21 0.0253(10) 0.0499(14) 0.0282(10) 0.0034(10) 0.0055(8) 0.0032(9)
C11 0.0260(12) 0.0272(13) 0.0271(13) -0.0035(12) 0.0037(10) -0.0053(11)
C21 0.0272(13) 0.0298(14) 0.0259(13) 0.0004(12) 0.0043(10) 0.0003(12)
O11A 0.0242(10) 0.0565(16) 0.0332(11) 0.0000(10) 0.0038(8) -0.0058(10)
O21A 0.0365(12) 0.0633(16) 0.0257(11) 0.0021(10) 0.0044(9) 0.0057(11)

loop_
_atom_type_symbol
_atom_type_description
_atom_type_scat_dispersion_real
_atom_type_scat_dispersion_imag
_atom_type_scat_source
C C 0.0033 0.0016 'International Tables Vol C Tables 4.2.6.8 and 6.1.1.4'
H H 0.0000 0.0000 'International Tables Vol C Tables 4.2.6.8 and 6.1.1.4'
Na Na 0.0362 0.0249 'International Tables Vol C Tables 4.2.6.8 and 6.1.1.4'
N N 0.0061 0.0033 'International Tables Vol C Tables 4.2.6.8 and 6.1.1.4'
O O 0.0106 0.0060 'International Tables Vol C Tables 4.2.6.8 and 6.1.1.4'
Ru Ru -1.2594 0.8363 'International Tables Vol C Tables 4.2.6.8 and 6.1.1.4'

loop_
_geom_angle_atom_site_label_1
_geom_angle_atom_site_label_2
_geom_angle_atom_site_label_3
_geom_angle_site_symmetry_1
_geom_angle_site_symmetry_3
_geom_angle
_geom_angle_publ_flag
N1A Ru1 N1A 9 5 95.38(9) yes
N1A Ru1 N1A 9 . 95.38(8) ?
N1A Ru1 N1A 5 . 95.38(8) ?
N1A Ru1 N1 9 . 171.85(8) yes
N1A Ru1 N1 5 . 90.90(9) yes
N1A Ru1 N1 . . 78.84(8) yes
N1A Ru1 N1 9 9 78.84(8) ?
N1A Ru1 N1 5 9 171.85(8) ?
N1A Ru1 N1 . 9 90.91(9) ?
N1 Ru1 N1 . 9 95.40(8) yes
N1A Ru1 N1 9 5 90.91(9) ?
N1A Ru1 N1 5 5 78.84(8) ?
N1A Ru1 N1 . 5 171.86(8) ?
N1 Ru1 N1 . 5 95.40(8) ?
N1 Ru1 N1 9 5 95.40(8) ?
C6 N1 C2 . . 118.5(2) ?
C6 N1 Ru1 . . 125.62(19) ?
C2 N1 Ru1 . . 115.81(16) ?
N1 C2 C3 . . 121.5(3) ?
N1 C2 C2A . . 114.7(2) ?
C3 C2 C2A . . 123.8(2) ?
C4 C3 C2 . . 119.1(3) ?
C4 C3 H3 . . 120.4 ?
C2 C3 H3 . . 120.4 ?
C5 C4 C3 . . 119.2(3) ?
C5 C4 H4 . . 120.4 ?
C3 C4 H4 . . 120.4 ?
C4 C5 C6 . . 119.2(3) ?
C4 C5 H5 . . 120.4 ?
C6 C5 H5 . . 120.4 ?
N1 C6 C5 . . 122.4(3) ?
N1 C6 H6 . . 118.8 ?
C5 C6 H6 . . 118.8 ?
C6A N1A C2A . . 118.8(2) ?
C6A N1A Ru1 . . 125.73(18) ?
C2A N1A Ru1 . . 115.41(16) ?
N1A C2A C3A . . 120.9(2) ?
N1A C2A C2 . . 115.2(2) ?
C3A C2A C2 . . 123.8(2) ?
C4A C3A C2A . . 119.3(3) ?
C4A C3A H3A . . 120.3 ?
C2A C3A H3A . . 120.3 ?
C5A C4A C3A . . 119.3(2) ?
C5A C4A H4A . . 120.4 ?
C3A C4A H4A . . 120.4 ?
C6A C5A C4A . . 119.0(3) ?
C6A C5A H5A . . 120.5 ?
C4A C5A H5A . . 120.5 ?
N1A C6A C5A . . 122.7(3) ?
N1A C6A H6A . . 118.7 ?
C5A C6A H6A . . 118.7 ?
O21A Na O21A 11_567 . 103.28(9) yes
O21A Na O21A 11_567 8_746 103.28(9) ?
O21A Na O21A . 8_746 103.28(9) ?
O21A Na O11A 11_567 11_567 74.72(8) yes
O21A Na O11A . 11_567 93.33(9) yes
O21A Na O11A 8_746 11_567 163.22(11) yes
O21A Na O11A 11_567 . 163.22(11) ?
O21A Na O11A . . 74.71(8) ?
O21A Na O11A 8_746 . 93.33(9) ?
O11A Na O11A 11_567 . 88.69(11) yes
O21A Na O11A 11_567 8_746 93.33(9) ?
O21A Na O11A . 8_746 163.22(10) ?
O21A Na O11A 8_746 8_746 74.71(8) ?
O11A Na O11A 11_567 8_746 88.69(11) ?
O11A Na O11A . 8_746 88.69(11) ?
O21A Na C11 11_567 11_567 52.51(7) ?
O21A Na C11 . 11_567 99.45(9) ?
O21A Na C11 8_746 11_567 150.37(8) ?
O11A Na C11 11_567 11_567 22.28(7) ?
O11A Na C11 . 11_567 110.96(11) ?
O11A Na C11 8_746 11_567 88.68(9) ?
O21A Na C11 11_567 . 150.37(8) ?
O21A Na C11 . . 52.50(7) ?
O21A Na C11 8_746 . 99.45(9) ?
O11A Na C11 11_567 . 88.68(9) ?
O11A Na C11 . . 22.28(7) ?
O11A Na C11 8_746 . 110.96(11) ?
C11 Na C11 11_567 . 109.46(7) ?
O21A Na C11 11_567 8_746 99.45(9) ?
O21A Na C11 . 8_746 150.37(8) ?
O21A Na C11 8_746 8_746 52.50(7) ?
O11A Na C11 11_567 8_746 110.96(11) ?
O11A Na C11 . 8_746 88.68(9) ?
O11A Na C11 8_746 8_746 22.28(7) ?
C11 Na C11 11_567 8_746 109.46(7) ?
C11 Na C11 . 8_746 109.46(7) ?
O21A Na C21 11_567 8_746 103.98(9) ?
O21A Na C21 . 8_746 123.62(10) ?
O21A Na C21 8_746 8_746 22.18(7) ?
O11A Na C21 11_567 8_746 141.31(11) ?
O11A Na C21 . 8_746 90.47(9) ?
O11A Na C21 8_746 8_746 52.62(7) ?
C11 Na C21 11_567 8_746 136.01(8) ?
C11 Na C21 . 8_746 104.24(8) ?
C11 Na C21 8_746 8_746 30.36(7) ?
O21A Na C21 11_567 11_567 22.18(7) ?
O21A Na C21 . 11_567 103.98(9) ?
O21A Na C21 8_746 11_567 123.62(10) ?
O11A Na C21 11_567 11_567 52.62(7) ?
O11A Na C21 . 11_567 141.31(11) ?
O11A Na C21 8_746 11_567 90.47(9) ?
C11 Na C21 11_567 11_567 30.36(7) ?
C11 Na C21 . 11_567 136.01(8) ?
C11 Na C21 8_746 11_567 104.24(8) ?
C21 Na C21 8_746 11_567 118.96(2) ?
O21A Na C21 11_567 . 123.62(10) ?
O21A Na C21 . . 22.18(7) ?
O21A Na C21 8_746 . 103.99(9) ?
O11A Na C21 11_567 . 90.47(9) ?
O11A Na C21 . . 52.62(7) ?
O11A Na C21 8_746 . 141.31(11) ?
C11 Na C21 11_567 . 104.24(8) ?
C11 Na C21 . . 30.36(7) ?
C11 Na C21 8_746 . 136.01(8) ?
C21 Na C21 8_746 . 118.96(3) ?
C21 Na C21 11_567 . 118.96(3) ?
O11 Ru2 O11 7_665 . 92.90(9) yes
O11 Ru2 O11 7_665 10_646 92.90(9) ?
O11 Ru2 O11 . 10_646 92.90(9) ?
O11 Ru2 O21 7_665 10_646 175.48(9) yes
O11 Ru2 O21 . 10_646 88.31(10) yes
O11 Ru2 O21 10_646 10_646 82.69(8) yes
O11 Ru2 O21 7_665 . 88.31(10) ?
O11 Ru2 O21 . . 82.69(8) ?
O11 Ru2 O21 10_646 . 175.49(9) ?
O21 Ru2 O21 10_646 . 96.16(8) yes
O11 Ru2 O21 7_665 7_665 82.69(8) ?
O11 Ru2 O21 . 7_665 175.48(9) ?
O11 Ru2 O21 10_646 7_665 88.31(10) ?
O21 Ru2 O21 10_646 7_665 96.16(8) ?
O21 Ru2 O21 . 7_665 96.16(8) ?
C11 O11 Ru2 . . 112.43(17) ?
C21 O21 Ru2 . . 112.88(17) ?
O11A C11 O11 . . 123.3(2) ?
O11A C11 C21 . . 120.5(2) ?
O11 C11 C21 . . 116.2(2) ?
O11A C11 Na . . 45.66(15) ?
O11 C11 Na . . 168.56(19) ?
C21 C11 Na . . 74.87(15) ?
O21A C21 O21 . . 124.7(3) ?
O21A C21 C11 . . 120.1(2) ?
O21 C21 C11 . . 115.2(2) ?
O21A C21 Na . . 45.45(14) ?
O21 C21 Na . . 169.5(2) ?
C11 C21 Na . . 74.77(15) ?
C11 O11A Na . . 112.06(18) ?
C21 O21A Na . . 112.37(18) ?

loop_
_geom_bond_atom_site_label_1
_geom_bond_atom_site_label_2
_geom_bond_site_symmetry_2
_geom_bond_distance
_geom_bond_publ_flag
Ru1 N1A 9 2.065(2) no
Ru1 N1A 5 2.065(2) no
Ru1 N1A . 2.065(2) yes
Ru1 N1 . 2.0687(19) yes
Ru1 N1 9 2.0687(19) no
Ru1 N1 5 2.0687(19) no
N1 C6 . 1.349(3) ?
N1 C2 . 1.360(3) ?
C2 C3 . 1.395(4) ?
C2 C2A . 1.475(3) ?
C3 C4 . 1.387(4) ?
C3 H3 . 0.9500 ?
C4 C5 . 1.382(5) ?
C4 H4 . 0.9500 ?
C5 C6 . 1.384(4) ?
C5 H5 . 0.9500 ?
C6 H6 . 0.9500 ?
N1A C6A . 1.348(3) ?
N1A C2A . 1.366(3) ?
C2A C3A . 1.400(4) ?
C3A C4A . 1.390(5) ?
C3A H3A . 0.9500 ?
C4A C5A . 1.384(5) ?
C4A H4A . 0.9500 ?
C5A C6A . 1.384(4) ?
C5A H5A . 0.9500 ?
C6A H6A . 0.9500 ?
Na O21A 11_567 2.315(2) no
Na O21A . 2.315(2) yes
Na O21A 8_746 2.315(2) yes
Na O11A 11_567 2.317(3) no
Na O11A . 2.317(3) yes
Na O11A 8_746 2.317(3) no
Na C11 11_567 3.002(3) ?
Na C11 . 3.002(3) ?
Na C11 8_746 3.002(3) ?
Na C21 8_746 3.004(3) ?
Na C21 11_567 3.004(3) ?
Na C21 . 3.004(3) ?
Ru2 O11 7_665 2.027(2) no
Ru2 O11 . 2.027(2) yes
Ru2 O11 10_646 2.028(2) no
Ru2 O21 10_646 2.034(2) no
Ru2 O21 . 2.034(2) yes
Ru2 O21 7_665 2.034(2) no
O11 C11 . 1.281(3) ?
O21 C21 . 1.279(3) ?
C11 O11A . 1.228(3) ?
C11 C21 . 1.573(4) ?
C21 O21A . 1.226(3) ?

loop_
_geom_torsion_atom_site_label_1
_geom_torsion_atom_site_label_2
_geom_torsion_atom_site_label_3
_geom_torsion_atom_site_label_4
_geom_torsion_site_symmetry_1
_geom_torsion
_geom_torsion_publ_flag
N1A Ru1 N1 C6 9 132.9(6) ?
N1A Ru1 N1 C6 5 -86.5(2) ?
N1A Ru1 N1 C6 . 178.2(3) ?
N1 Ru1 N1 C6 9 88.4(2) ?
N1 Ru1 N1 C6 5 -7.6(3) ?
N1A Ru1 N1 C2 9 -44.3(7) ?
N1A Ru1 N1 C2 5 96.3(2) ?
N1A Ru1 N1 C2 . 1.0(2) ?
N1 Ru1 N1 C2 9 -88.8(2) ?
N1 Ru1 N1 C2 5 175.2(2) ?
C6 N1 C2 C3 . 0.2(4) ?
Ru1 N1 C2 C3 . 177.6(2) ?
C6 N1 C2 C2A . -179.1(3) ?
Ru1 N1 C2 C2A . -1.7(3) ?
N1 C2 C3 C4 . -0.6(5) ?
C2A C2 C3 C4 . 178.6(3) ?
C2 C3 C4 C5 . 0.2(5) ?
C3 C4 C5 C6 . 0.4(5) ?
C2 N1 C6 C5 . 0.5(5) ?
Ru1 N1 C6 C5 . -176.6(3) ?
C4 C5 C6 N1 . -0.8(6) ?
N1A Ru1 N1A C6A 9 -8.9(3) ?
N1A Ru1 N1A C6A 5 87.1(2) ?
N1 Ru1 N1A C6A . 176.9(3) ?
N1 Ru1 N1A C6A 9 -87.8(3) ?
N1 Ru1 N1A C6A 5 131.5(6) ?
N1A Ru1 N1A C2A 9 174.06(19) ?
N1A Ru1 N1A C2A 5 -90.0(2) ?
N1 Ru1 N1A C2A . -0.1(2) ?
N1 Ru1 N1A C2A 9 95.2(2) ?
N1 Ru1 N1A C2A 5 -45.6(7) ?
C6A N1A C2A C3A . 0.7(4) ?
Ru1 N1A C2A C3A . 178.0(2) ?
C6A N1A C2A C2 . -178.0(3) ?
Ru1 N1A C2A C2 . -0.7(3) ?
N1 C2 C2A N1A . 1.6(3) ?
C3 C2 C2A N1A . -177.7(3) ?
N1 C2 C2A C3A . -177.1(3) ?
C3 C2 C2A C3A . 3.7(4) ?
N1A C2A C3A C4A . -0.6(5) ?
C2 C2A C3A C4A . 177.9(3) ?
C2A C3A C4A C5A . 0.1(5) ?
C3A C4A C5A C6A . 0.3(6) ?
C2A N1A C6A C5A . -0.3(5) ?
Ru1 N1A C6A C5A . -177.2(3) ?
C4A C5A C6A N1A . -0.2(6) ?
O11 Ru2 O11 C11 7_665 -81.4(3) ?
O11 Ru2 O11 C11 10_646 -174.4(2) ?
O21 Ru2 O11 C11 10_646 103.0(2) ?
O21 Ru2 O11 C11 . 6.5(2) ?
O21 Ru2 O11 C11 7_665 -68.9(12) ?
O11 Ru2 O21 C21 7_665 86.2(2) ?
O11 Ru2 O21 C21 . -7.0(2) ?
O11 Ru2 O21 C21 10_646 -19.5(13) ?
O21 Ru2 O21 C21 10_646 -94.5(3) ?
O21 Ru2 O21 C21 7_665 168.6(2) ?
Ru2 O11 C11 O11A . 175.5(3) ?
Ru2 O11 C11 C21 . -5.2(3) ?
Ru2 O11 C11 Na . -169.9(10) ?
O21A Na C11 O11A 11_567 144.7(3) ?
O21A Na C11 O11A . -175.0(3) ?
O21A Na C11 O11A 8_746 -75.5(2) ?
O11A Na C11 O11A 11_567 89.8(3) ?
O11A Na C11 O11A 8_746 1.7(2) ?
C11 Na C11 O11A 11_567 97.9(2) ?
C11 Na C11 O11A 8_746 -22.0(2) ?
C21 Na C11 O11A 8_746 -53.3(2) ?
C21 Na C11 O11A 11_567 115.9(3) ?
C21 Na C11 O11A . -177.0(3) ?
O21A Na C11 O11 11_567 127.6(10) ?
O21A Na C11 O11 . 167.9(11) ?
O21A Na C11 O11 8_746 -92.6(11) ?
O11A Na C11 O11 11_567 72.6(11) ?
O11A Na C11 O11 . -17.1(10) ?
O11A Na C11 O11 8_746 -15.5(11) ?
C11 Na C11 O11 11_567 80.8(11) ?
C11 Na C11 O11 8_746 -39.2(11) ?
C21 Na C11 O11 8_746 -70.5(11) ?
C21 Na C11 O11 11_567 98.7(11) ?
C21 Na C11 O11 . 165.8(12) ?
O21A Na C11 C21 11_567 -38.2(3) ?
O21A Na C11 C21 . 2.03(17) ?
O21A Na C11 C21 8_746 101.57(17) ?
O11A Na C11 C21 11_567 -93.19(18) ?
O11A Na C11 C21 . 177.0(3) ?
O11A Na C11 C21 8_746 178.72(16) ?
C11 Na C11 C21 11_567 -85.0(2) ?
C11 Na C11 C21 8_746 155.01(17) ?
C21 Na C11 C21 8_746 123.71(19) ?
C21 Na C11 C21 11_567 -67.11(18) ?
Ru2 O21 C21 O21A . -174.2(3) ?
Ru2 O21 C21 C11 . 6.1(4) ?
Ru2 O21 C21 Na . 166.0(12) ?
O11A C11 C21 O21A . -1.1(5) yes
O11 C11 C21 O21A . 179.6(3) yes
Na C11 C21 O21A . -3.5(3) ?
O11A C11 C21 O21 . 178.7(3) yes
O11 C11 C21 O21 . -0.6(4) yes
Na C11 C21 O21 . 176.3(3) ?
O11A C11 C21 Na . 2.5(3) ?
O11 C11 C21 Na . -176.9(3) ?
O21A Na C21 O21A 11_567 -25.8(3) ?
O21A Na C21 O21A 8_746 90.9(3) ?
O11A Na C21 O21A 11_567 -97.7(3) ?
O11A Na C21 O21A . 174.3(3) ?
O11A Na C21 O21A 8_746 173.8(2) ?
C11 Na C21 O21A 11_567 -80.0(3) ?
C11 Na C21 O21A . 175.7(4) ?
C11 Na C21 O21A 8_746 140.7(3) ?
C21 Na C21 O21A 8_746 108.6(2) ?
C21 Na C21 O21A 11_567 -51.3(3) ?
O21A Na C21 O21 11_567 -2.7(14) ?
O21A Na C21 O21 . 23.1(12) ?
O21A Na C21 O21 8_746 114.0(13) ?
O11A Na C21 O21 11_567 -74.6(13) ?
O11A Na C21 O21 . -162.6(14) ?
O11A Na C21 O21 8_746 -163.1(13) ?
C11 Na C21 O21 11_567 -56.9(14) ?
C11 Na C21 O21 . -161.2(14) ?
C11 Na C21 O21 8_746 163.8(13) ?
C21 Na C21 O21 8_746 131.7(13) ?
C21 Na C21 O21 11_567 -28.2(14) ?
O21A Na C21 C11 11_567 158.45(17) ?
O21A Na C21 C11 . -175.7(4) ?
O21A Na C21 C11 8_746 -84.81(17) ?
O11A Na C21 C11 11_567 86.58(18) ?
O11A Na C21 C11 . -1.41(15) ?
O11A Na C21 C11 8_746 -1.9(2) ?
C11 Na C21 C11 11_567 104.3(2) ?
C11 Na C21 C11 8_746 -35.0(2) ?
C21 Na C21 C11 8_746 -67.1(2) ?
C21 Na C21 C11 11_567 133.00(17) ?
O11 C11 O11A Na . 176.0(2) ?
C21 C11 O11A Na . -3.3(4) ?
O21A Na O11A C11 11_567 -81.2(5) ?
O21A Na O11A C11 . 4.1(2) ?
O21A Na O11A C11 8_746 107.0(2) ?
O11A Na O11A C11 11_567 -89.7(3) ?
O11A Na O11A C11 8_746 -178.4(2) ?
C11 Na O11A C11 11_567 -90.35(19) ?
C11 Na O11A C11 8_746 159.3(2) ?
C21 Na O11A C11 8_746 129.0(2) ?
C21 Na O11A C11 11_567 -89.3(3) ?
C21 Na O11A C11 . 1.9(2) ?
O21 C21 O21A Na . -175.0(3) ?
C11 C21 O21A Na . 4.8(4) ?
O21A Na O21A C21 11_567 158.1(2) ?
O21A Na O21A C21 8_746 -94.5(3) ?
O11A Na O21A C21 11_567 83.1(3) ?
O11A Na O21A C21 . -4.7(2) ?
O11A Na O21A C21 8_746 -13.5(5) ?
C11 Na O21A C21 11_567 104.6(2) ?
C11 Na O21A C21 . -2.7(2) ?
C11 Na O21A C21 8_746 -62.7(4) ?
C21 Na O21A C21 8_746 -84.8(2) ?
C21 Na O21A C21 11_567 135.3(2) ?
